data_4067834
loop_
_publ_author_name
'Wang, Tongen'
'Keyes, Lauren'
'Patrick, Brian O.'
'Love, Jennifer A.'

_publ_section_title
;
 Exploration of the Mechanism of Platinum(II)-Catalyzed C--F Activation:
 Characterization and Reactivity of Platinum(IV) Fluoroaryl Complexes
 Relevant to Catalysis
;
_journal_issue 4
_journal_name_full Organometallics
_journal_page_first 1397
_journal_paper_doi 10.1021/om2007562
_journal_volume 31
_journal_year 2012
_chemical_formula_sum 'C35 H32 F4 N P Pt'
_chemical_formula_weight 768.68
_chemical_name_systematic
;
 ?
;
_space_group_IT_number 2
_symmetry_cell_setting triclinic
_symmetry_space_group_name_Hall '-P 1'
_symmetry_space_group_name_H-M 'P -1'
_atom_sites_solution_hydrogens geom
_atom_sites_solution_primary direct
_atom_sites_solution_secondary difmap
_audit_creation_method SHELXL-97
_cell_angle_alpha 90.901(5)
_cell_angle_beta 90.954(5)
_cell_angle_gamma 111.464(5)
_cell_formula_units_Z 2
_cell_length_a 10.0665(11)
_cell_length_b 10.9552(13)
_cell_length_c 14.7840(16)
_cell_measurement_reflns_used 9750
_cell_measurement_temperature 173(2)
_cell_measurement_theta_max 28.12
_cell_measurement_theta_min 2.506
_cell_volume 1516.7(3)
_computing_structure_refinement 'SHELXL-97 (Sheldrick, 1997)'
_diffrn_ambient_temperature 173(2)
_diffrn_measured_fraction_theta_full 0.987
_diffrn_measured_fraction_theta_max 0.987
_diffrn_measurement_device_type 'Bruker X8 APEX II'
_diffrn_measurement_method 'area detector'
_diffrn_radiation_monochromator graphite
_diffrn_radiation_source 'fine-focus sealed tube'
_diffrn_radiation_type MoK\a
_diffrn_radiation_wavelength 0.71073
_diffrn_reflns_av_R_equivalents 0.0318
_diffrn_reflns_av_sigmaI/netI 0.0234
_diffrn_reflns_limit_h_max 13
_diffrn_reflns_limit_h_min -13
_diffrn_reflns_limit_k_max 14
_diffrn_reflns_limit_k_min -14
_diffrn_reflns_limit_l_max 14
_diffrn_reflns_limit_l_min -19
_diffrn_reflns_number 31983
_diffrn_reflns_theta_full 28.00
_diffrn_reflns_theta_max 28.00
_diffrn_reflns_theta_min 2.00
_exptl_absorpt_coefficient_mu 4.728
_exptl_absorpt_correction_T_max 0.492
_exptl_absorpt_correction_T_min 0.304
_exptl_absorpt_correction_type multi-scan
_exptl_crystal_colour yellow
_exptl_crystal_density_diffrn 1.683
_exptl_crystal_density_method 'not measured'
_exptl_crystal_description tablet
_exptl_crystal_F_000 756
_exptl_crystal_size_max 0.50
_exptl_crystal_size_mid 0.40
_exptl_crystal_size_min 0.15
_refine_diff_density_max 0.814
_refine_diff_density_min -0.689
_refine_diff_density_rms 0.063
_refine_ls_extinction_coef 0.00238(12)
_refine_ls_extinction_expression Fc^*^=kFc[1+0.001xFc^2^\l^3^/sin(2\q)]^-1/4^
_refine_ls_extinction_method SHELXL
_refine_ls_goodness_of_fit_ref 1.077
_refine_ls_hydrogen_treatment constr
_refine_ls_matrix_type full
_refine_ls_number_parameters 382
_refine_ls_number_reflns 7244
_refine_ls_number_restraints 0
_refine_ls_restrained_S_all 1.077
_refine_ls_R_factor_all 0.0171
_refine_ls_R_factor_gt 0.0156
_refine_ls_shift/su_max 0.053
_refine_ls_shift/su_mean 0.001
_refine_ls_structure_factor_coef Fsqd
_refine_ls_weighting_details 'calc w=1/[\s^2^(Fo^2^)+(0.0103P)^2^+0.8100P] where P=(Fo^2^+2Fc^2^)/3'
_refine_ls_weighting_scheme calc
_refine_ls_wR_factor_gt 0.0366
_refine_ls_wR_factor_ref 0.0372
_reflns_number_gt 6931
_reflns_number_total 7244
_reflns_threshold_expression >2sigma(I)
_cod_data_source_file om2007562_si_004.cif
_cod_data_source_block jl063
_cod_original_sg_symbol_H-M P-1
_cod_database_code 4067834

loop_
_symmetry_equiv_pos_as_xyz
'x, y, z'
'-x, -y, -z'

loop_
_atom_site_label
_atom_site_type_symbol
_atom_site_fract_x
_atom_site_fract_y
_atom_site_fract_z
_atom_site_U_iso_or_equiv
_atom_site_adp_type
_atom_site_occupancy
_atom_site_symmetry_multiplicity
_atom_site_calc_flag
_atom_site_refinement_flags
C1 C 0.4049(3) 0.5136(2) 0.36992(15) 0.0356(5) Uani 1 1 d .
H1A H 0.4127 0.4895 0.4227 0.053 Uiso 1 1 calc R
H1B H 0.3178 0.5295 0.3607 0.053 Uiso 1 1 d R
H1C H 0.4851 0.5940 0.3618 0.053 Uiso 1 1 d R
C2 C 0.2011(2) 0.3420(2) 0.24077(15) 0.0313(4) Uani 1 1 d .
H2A H 0.1363 0.2703 0.2759 0.047 Uiso 0.50 1 calc PR
H2B H 0.1845 0.3196 0.1761 0.047 Uiso 0.50 1 calc PR
H2C H 0.1832 0.4226 0.2537 0.047 Uiso 0.50 1 calc PR
H2D H 0.1997 0.4047 0.1945 0.047 Uiso 0.50 1 calc PR
H2E H 0.1515 0.3554 0.2943 0.047 Uiso 0.50 1 calc PR
H2F H 0.1528 0.2524 0.2167 0.047 Uiso 0.50 1 calc PR
C3 C 0.4864(2) 0.52217(19) 0.18543(15) 0.0311(4) Uani 1 1 d .
H3A H 0.4178 0.5428 0.1678 0.047 Uiso 1 1 calc R
H3B H 0.5308 0.4958 0.1351 0.047 Uiso 1 1 d R
H3C H 0.5552 0.5988 0.2147 0.047 Uiso 1 1 d R
C4 C 0.30746(19) 0.18971(19) 0.06424(13) 0.0223(4) Uani 1 1 d .
C5 C 0.2801(2) 0.2953(2) 0.02811(14) 0.0286(4) Uani 1 1 d .
H5 H 0.3221 0.3799 0.0558 0.034 Uiso 1 1 calc R
C6 C 0.1921(2) 0.2776(2) -0.04785(14) 0.0337(5) Uani 1 1 d .
H6 H 0.1759 0.3503 -0.0730 0.040 Uiso 1 1 calc R
C7 C 0.1283(2) 0.1545(3) -0.08676(15) 0.0386(5) Uani 1 1 d .
H7 H 0.0652 0.1417 -0.1376 0.046 Uiso 1 1 calc R
C8 C 0.1557(3) 0.0493(2) -0.05213(15) 0.0411(5) Uani 1 1 d .
H8 H 0.1123 -0.0354 -0.0797 0.049 Uiso 1 1 calc R
C9 C 0.2458(2) 0.0667(2) 0.02242(14) 0.0311(4) Uani 1 1 d .
H9 H 0.2656 -0.0056 0.0452 0.037 Uiso 1 1 calc R
C10 C 0.60225(19) 0.25777(18) 0.11383(13) 0.0230(4) Uani 1 1 d .
C11 C 0.7147(2) 0.25062(19) 0.16668(15) 0.0279(4) Uani 1 1 d .
H11 H 0.6980 0.2188 0.2265 0.033 Uiso 1 1 calc R
C12 C 0.8515(2) 0.2899(2) 0.13241(18) 0.0391(5) Uani 1 1 d .
H12 H 0.9277 0.2847 0.1690 0.047 Uiso 1 1 calc R
C13 C 0.8776(3) 0.3365(3) 0.0455(2) 0.0498(7) Uani 1 1 d .
H13 H 0.9714 0.3639 0.0227 0.060 Uiso 1 1 calc R
C14 C 0.7673(3) 0.3430(3) -0.00755(19) 0.0487(6) Uani 1 1 d .
H14 H 0.7848 0.3746 -0.0674 0.058 Uiso 1 1 calc R
C15 C 0.6293(2) 0.3034(2) 0.02608(16) 0.0355(5) Uani 1 1 d .
H15 H 0.5534 0.3076 -0.0112 0.043 Uiso 1 1 calc R
C16 C 0.3796(2) 0.04761(18) 0.20268(13) 0.0237(4) Uani 1 1 d .
C17 C 0.4642(2) -0.0265(2) 0.19173(18) 0.0384(5) Uani 1 1 d .
H17 H 0.5543 0.0103 0.1640 0.046 Uiso 1 1 calc R
C18 C 0.4171(3) -0.1553(2) 0.2215(2) 0.0526(7) Uani 1 1 d .
H18 H 0.4762 -0.2053 0.2148 0.063 Uiso 1 1 calc R
C19 C 0.2857(3) -0.2108(2) 0.26046(19) 0.0469(6) Uani 1 1 d .
H19 H 0.2549 -0.2984 0.2808 0.056 Uiso 1 1 calc R
C20 C 0.1988(3) -0.1393(2) 0.27000(17) 0.0416(6) Uani 1 1 d .
H20 H 0.1076 -0.1779 0.2960 0.050 Uiso 1 1 calc R
C21 C 0.2453(2) -0.0107(2) 0.24136(15) 0.0323(5) Uani 1 1 d .
H21 H 0.1854 0.0386 0.2481 0.039 Uiso 1 1 calc R
C22 C 0.6165(2) 0.39372(18) 0.32981(13) 0.0228(4) Uani 1 1 d .
C23 C 0.7545(2) 0.46901(18) 0.30587(14) 0.0276(4) Uani 1 1 d .
C24 C 0.8744(2) 0.46510(19) 0.35088(16) 0.0313(5) Uani 1 1 d .
C25 C 0.8598(2) 0.3838(2) 0.42324(15) 0.0324(5) Uani 1 1 d .
C26 C 0.7253(2) 0.3100(2) 0.45145(14) 0.0298(4) Uani 1 1 d .
C27 C 0.6055(2) 0.31388(19) 0.40619(13) 0.0247(4) Uani 1 1 d .
C28 C 0.4629(2) 0.2390(2) 0.43678(13) 0.0276(4) Uani 1 1 d .
H28 H 0.4495 0.1893 0.4902 0.033 Uiso 1 1 calc R
C29 C 0.2085(2) 0.1821(2) 0.42449(15) 0.0341(5) Uani 1 1 d .
H29A H 0.1524 0.1100 0.3822 0.041 Uiso 1 1 calc R
H29B H 0.1643 0.2493 0.4234 0.041 Uiso 1 1 calc R
C30 C 0.1967(2) 0.1285(2) 0.51847(14) 0.0295(4) Uani 1 1 d .
C31 C 0.1729(3) -0.0026(2) 0.53229(16) 0.0370(5) Uani 1 1 d .
H31 H 0.1625 -0.0604 0.4818 0.044 Uiso 1 1 calc R
C32 C 0.1641(3) -0.0498(2) 0.61930(17) 0.0407(5) Uani 1 1 d .
H32 H 0.1468 -0.1400 0.6281 0.049 Uiso 1 1 calc R
C33 C 0.1804(3) 0.0331(2) 0.69309(16) 0.0380(5) Uani 1 1 d .
H33 H 0.1757 0.0005 0.7526 0.046 Uiso 1 1 calc R
C34 C 0.2035(3) 0.1639(2) 0.68024(16) 0.0421(6) Uani 1 1 d .
H34 H 0.2143 0.2215 0.7309 0.051 Uiso 1 1 calc R
C35 C 0.2108(3) 0.2108(2) 0.59306(16) 0.0378(5) Uani 1 1 d .
H35 H 0.2256 0.3006 0.5844 0.045 Uiso 1 1 calc R
F1 F 0.78122(13) 0.54906(12) 0.23402(10) 0.0379(3) Uani 1 1 d .
F2 F 1.00612(14) 0.53911(13) 0.32341(11) 0.0477(4) Uani 1 1 d .
F3 F 0.97655(14) 0.37611(14) 0.46473(10) 0.0445(3) Uani 1 1 d .
F4 F 0.71181(15) 0.23273(14) 0.52356(9) 0.0425(3) Uani 1 1 d .
N1 N 0.35614(18) 0.24157(17) 0.39045(11) 0.0260(3) Uani 1 1 d .
P1 P 0.42553(5) 0.21537(4) 0.16349(3) 0.01844(9) Uani 1 1 d .
Pt1 Pt 0.414184(7) 0.371032(6) 0.276711(5) 0.02046(3) Uani 1 1 d .

loop_
_atom_site_aniso_label
_atom_site_aniso_U_11
_atom_site_aniso_U_22
_atom_site_aniso_U_33
_atom_site_aniso_U_23
_atom_site_aniso_U_13
_atom_site_aniso_U_12
C1 0.0460(13) 0.0378(12) 0.0318(12) -0.0063(9) -0.0039(10) 0.0264(11)
C2 0.0260(10) 0.0435(12) 0.0318(11) 0.0004(9) -0.0031(8) 0.0219(9)
C3 0.0358(11) 0.0223(9) 0.0367(12) 0.0036(8) -0.0057(9) 0.0126(9)
C4 0.0176(8) 0.0291(10) 0.0193(9) 0.0022(7) -0.0009(7) 0.0075(7)
C5 0.0285(10) 0.0348(11) 0.0250(10) 0.0028(8) -0.0022(8) 0.0146(9)
C6 0.0314(11) 0.0537(13) 0.0219(10) 0.0103(9) 0.0022(8) 0.0223(10)
C7 0.0308(11) 0.0620(15) 0.0191(10) 0.0007(10) -0.0057(9) 0.0128(11)
C8 0.0450(13) 0.0441(13) 0.0249(11) -0.0055(10) -0.0082(10) 0.0058(11)
C9 0.0353(11) 0.0315(10) 0.0232(10) -0.0001(8) -0.0025(9) 0.0085(9)
C10 0.0185(9) 0.0207(9) 0.0294(10) -0.0024(7) 0.0015(7) 0.0070(7)
C11 0.0223(9) 0.0263(10) 0.0361(11) -0.0053(8) -0.0039(8) 0.0106(8)
C12 0.0208(10) 0.0381(12) 0.0594(16) -0.0095(11) -0.0051(10) 0.0128(9)
C13 0.0246(11) 0.0500(15) 0.074(2) 0.0015(13) 0.0163(12) 0.0118(11)
C14 0.0375(13) 0.0620(16) 0.0482(16) 0.0147(13) 0.0190(12) 0.0189(12)
C15 0.0286(11) 0.0438(12) 0.0357(12) 0.0084(10) 0.0053(9) 0.0148(10)
C16 0.0264(9) 0.0197(8) 0.0234(9) 0.0007(7) -0.0057(8) 0.0066(7)
C17 0.0301(11) 0.0255(10) 0.0608(16) 0.0035(10) -0.0031(11) 0.0117(9)
C18 0.0483(15) 0.0277(11) 0.086(2) 0.0078(12) -0.0128(14) 0.0190(11)
C19 0.0562(16) 0.0246(11) 0.0526(16) 0.0117(10) -0.0122(13) 0.0063(11)
C20 0.0463(14) 0.0330(12) 0.0362(13) 0.0091(10) 0.0047(11) 0.0030(10)
C21 0.0366(11) 0.0287(10) 0.0298(11) 0.0031(8) 0.0051(9) 0.0096(9)
C22 0.0263(9) 0.0223(9) 0.0222(9) -0.0046(7) -0.0057(8) 0.0119(8)
C23 0.0298(10) 0.0199(9) 0.0336(11) -0.0051(8) -0.0055(9) 0.0102(8)
C24 0.0228(10) 0.0232(9) 0.0457(13) -0.0116(9) -0.0062(9) 0.0067(8)
C25 0.0280(10) 0.0343(11) 0.0397(12) -0.0152(9) -0.0176(9) 0.0186(9)
C26 0.0375(11) 0.0359(11) 0.0234(10) -0.0055(8) -0.0080(9) 0.0226(10)
C27 0.0274(10) 0.0290(10) 0.0222(9) -0.0054(8) -0.0041(8) 0.0161(8)
C28 0.0336(11) 0.0351(11) 0.0197(9) 0.0016(8) 0.0008(8) 0.0191(9)
C29 0.0263(10) 0.0496(13) 0.0277(11) 0.0036(9) 0.0032(9) 0.0150(10)
C30 0.0253(10) 0.0372(11) 0.0257(10) 0.0007(8) 0.0048(8) 0.0109(9)
C31 0.0460(13) 0.0360(12) 0.0311(12) -0.0083(9) 0.0011(10) 0.0180(10)
C32 0.0527(15) 0.0317(11) 0.0407(13) -0.0006(10) 0.0012(11) 0.0192(11)
C33 0.0429(13) 0.0418(12) 0.0284(11) 0.0040(10) 0.0053(10) 0.0139(10)
C34 0.0558(15) 0.0345(12) 0.0288(12) -0.0047(9) 0.0115(11) 0.0077(11)
C35 0.0486(14) 0.0267(10) 0.0350(12) 0.0009(9) 0.0114(10) 0.0098(10)
F1 0.0323(7) 0.0277(6) 0.0499(8) 0.0103(6) 0.0008(6) 0.0060(5)
F2 0.0226(6) 0.0366(7) 0.0774(11) -0.0024(7) -0.0048(7) 0.0036(5)
F3 0.0340(7) 0.0469(8) 0.0585(9) -0.0167(7) -0.0258(6) 0.0236(6)
F4 0.0494(8) 0.0612(9) 0.0288(7) 0.0060(6) -0.0088(6) 0.0343(7)
N1 0.0264(8) 0.0323(9) 0.0226(8) 0.0008(7) 0.0014(7) 0.0146(7)
P1 0.0169(2) 0.0191(2) 0.0200(2) 0.00181(17) -0.00192(17) 0.00744(17)
Pt1 0.02155(4) 0.02259(4) 0.02064(4) -0.00065(3) -0.00354(3) 0.01231(3)

loop_
_atom_type_symbol
_atom_type_description
_atom_type_scat_dispersion_real
_atom_type_scat_dispersion_imag
_atom_type_scat_source
C C 0.0033 0.0016 'International Tables Vol C Tables 4.2.6.8 and 6.1.1.4'
H H 0.0000 0.0000 'International Tables Vol C Tables 4.2.6.8 and 6.1.1.4'
N N 0.0061 0.0033 'International Tables Vol C Tables 4.2.6.8 and 6.1.1.4'
F F 0.0171 0.0103 'International Tables Vol C Tables 4.2.6.8 and 6.1.1.4'
P P 0.1023 0.0942 'International Tables Vol C Tables 4.2.6.8 and 6.1.1.4'
Pt Pt -1.7033 8.3905 'International Tables Vol C Tables 4.2.6.8 and 6.1.1.4'

loop_
_geom_angle_atom_site_label_1
_geom_angle_atom_site_label_2
_geom_angle_atom_site_label_3
_geom_angle
Pt1 C1 H1A 109.5
Pt1 C1 H1B 110.1
H1A C1 H1B 111.9
Pt1 C1 H1C 109.3
H1A C1 H1C 106.7
H1B C1 H1C 109.3
Pt1 C2 H2A 109.5
Pt1 C2 H2B 109.5
H2A C2 H2B 109.5
Pt1 C2 H2C 109.5
H2A C2 H2C 109.5
H2B C2 H2C 109.5
Pt1 C2 H2D 109.5
H2A C2 H2D 141.1
H2B C2 H2D 56.3
H2C C2 H2D 56.3
Pt1 C2 H2E 109.5
H2A C2 H2E 56.3
H2B C2 H2E 141.1
H2C C2 H2E 56.3
H2D C2 H2E 109.5
Pt1 C2 H2F 109.5
H2A C2 H2F 56.3
H2B C2 H2F 56.3
H2C C2 H2F 141.1
H2D C2 H2F 109.5
H2E C2 H2F 109.5
Pt1 C3 H3A 109.5
Pt1 C3 H3B 110.0
H3A C3 H3B 111.4
Pt1 C3 H3C 110.0
H3A C3 H3C 107.0
H3B C3 H3C 109.0
C9 C4 C5 118.93(18)
C9 C4 P1 121.18(15)
C5 C4 P1 119.88(15)
C6 C5 C4 120.5(2)
C6 C5 H5 119.7
C4 C5 H5 119.7
C7 C6 C5 119.9(2)
C7 C6 H6 120.1
C5 C6 H6 120.1
C6 C7 C8 120.2(2)
C6 C7 H7 119.9
C8 C7 H7 119.9
C9 C8 C7 120.3(2)
C9 C8 H8 119.9
C7 C8 H8 119.9
C8 C9 C4 120.2(2)
C8 C9 H9 119.9
C4 C9 H9 119.9
C11 C10 C15 118.69(18)
C11 C10 P1 119.22(15)
C15 C10 P1 122.01(15)
C12 C11 C10 120.3(2)
C12 C11 H11 119.8
C10 C11 H11 119.8
C13 C12 C11 120.5(2)
C13 C12 H12 119.7
C11 C12 H12 119.7
C14 C13 C12 119.7(2)
C14 C13 H13 120.1
C12 C13 H13 120.1
C13 C14 C15 120.2(2)
C13 C14 H14 119.9
C15 C14 H14 119.9
C10 C15 C14 120.5(2)
C10 C15 H15 119.7
C14 C15 H15 119.7
C17 C16 C21 118.77(18)
C17 C16 P1 124.43(16)
C21 C16 P1 116.68(15)
C16 C17 C18 119.9(2)
C16 C17 H17 120.0
C18 C17 H17 120.0
C19 C18 C17 120.7(2)
C19 C18 H18 119.7
C17 C18 H18 119.7
C20 C19 C18 120.1(2)
C20 C19 H19 119.9
C18 C19 H19 119.9
C19 C20 C21 119.6(2)
C19 C20 H20 120.2
C21 C20 H20 120.2
C20 C21 C16 120.9(2)
C20 C21 H21 119.6
C16 C21 H21 119.6
C23 C22 C27 115.31(18)
C23 C22 Pt1 133.50(15)
C27 C22 Pt1 111.20(14)
F1 C23 C24 115.10(19)
F1 C23 C22 121.79(18)
C24 C23 C22 123.1(2)
F2 C24 C25 119.65(19)
F2 C24 C23 120.3(2)
C25 C24 C23 120.0(2)
F3 C25 C26 120.8(2)
F3 C25 C24 120.0(2)
C26 C25 C24 119.24(19)
F4 C26 C25 118.94(18)
F4 C26 C27 120.5(2)
C25 C26 C27 120.6(2)
C26 C27 C22 121.71(19)
C26 C27 C28 121.12(19)
C22 C27 C28 117.15(17)
N1 C28 C27 118.59(18)
N1 C28 H28 120.7
C27 C28 H28 120.7
N1 C29 C30 115.52(18)
N1 C29 H29A 108.4
C30 C29 H29A 108.4
N1 C29 H29B 108.4
C30 C29 H29B 108.4
H29A C29 H29B 107.5
C35 C30 C31 118.8(2)
C35 C30 C29 120.1(2)
C31 C30 C29 121.2(2)
C30 C31 C32 120.4(2)
C30 C31 H31 119.8
C32 C31 H31 119.8
C33 C32 C31 120.5(2)
C33 C32 H32 119.8
C31 C32 H32 119.8
C32 C33 C34 119.7(2)
C32 C33 H33 120.1
C34 C33 H33 120.1
C33 C34 C35 119.8(2)
C33 C34 H34 120.1
C35 C34 H34 120.1
C30 C35 C34 120.9(2)
C30 C35 H35 119.6
C34 C35 H35 119.6
C28 N1 C29 121.06(18)
C28 N1 Pt1 113.69(14)
C29 N1 Pt1 124.08(13)
C4 P1 C16 101.58(9)
C4 P1 C10 102.87(9)
C16 P1 C10 105.11(9)
C4 P1 Pt1 117.01(6)
C16 P1 Pt1 114.91(7)
C10 P1 Pt1 113.70(6)
C3 Pt1 C1 86.33(9)
C3 Pt1 C22 95.90(8)
C1 Pt1 C22 89.30(8)
C3 Pt1 C2 90.25(9)
C1 Pt1 C2 86.69(9)
C22 Pt1 C2 172.43(8)
C3 Pt1 N1 169.50(7)
C1 Pt1 N1 84.34(8)
C22 Pt1 N1 79.21(7)
C2 Pt1 N1 94.00(8)
C3 Pt1 P1 90.77(6)
C1 Pt1 P1 176.98(6)
C22 Pt1 P1 91.84(5)
C2 Pt1 P1 92.48(6)
N1 Pt1 P1 98.62(5)

loop_
_geom_bond_atom_site_label_1
_geom_bond_atom_site_label_2
_geom_bond_distance
C1 Pt1 2.096(2)
C1 H1A 0.8400
C1 H1B 0.9619
C1 H1C 0.9638
C2 Pt1 2.108(2)
C2 H2A 0.9800
C2 H2B 0.9800
C2 H2C 0.9800
C2 H2D 0.9800
C2 H2E 0.9800
C2 H2F 0.9800
C3 Pt1 2.077(2)
C3 H3A 0.8400
C3 H3B 0.9678
C3 H3C 0.9620
C4 C9 1.390(3)
C4 C5 1.395(3)
C4 P1 1.8246(19)
C5 C6 1.384(3)
C5 H5 0.9500
C6 C7 1.375(3)
C6 H6 0.9500
C7 C8 1.383(3)
C7 H7 0.9500
C8 C9 1.381(3)
C8 H8 0.9500
C9 H9 0.9500
C10 C11 1.392(3)
C10 C15 1.393(3)
C10 P1 1.8355(19)
C11 C12 1.391(3)
C11 H11 0.9500
C12 C13 1.383(4)
C12 H12 0.9500
C13 C14 1.373(4)
C13 H13 0.9500
C14 C15 1.397(3)
C14 H14 0.9500
C15 H15 0.9500
C16 C17 1.385(3)
C16 C21 1.403(3)
C16 P1 1.8296(19)
C17 C18 1.395(3)
C17 H17 0.9500
C18 C19 1.379(4)
C18 H18 0.9500
C19 C20 1.378(4)
C19 H19 0.9500
C20 C21 1.388(3)
C20 H20 0.9500
C21 H21 0.9500
C22 C23 1.387(3)
C22 C27 1.420(3)
C22 Pt1 2.0964(19)
C23 F1 1.355(2)
C23 C24 1.383(3)
C24 F2 1.350(2)
C24 C25 1.378(3)
C25 F3 1.347(2)
C25 C26 1.374(3)
C26 F4 1.349(2)
C26 C27 1.384(3)
C27 C28 1.453(3)
C28 N1 1.274(3)
C28 H28 0.9500
C29 N1 1.487(3)
C29 C30 1.506(3)
C29 H29A 0.9900
C29 H29B 0.9900
C30 C35 1.386(3)
C30 C31 1.386(3)
C31 C32 1.386(3)
C31 H31 0.9500
C32 C33 1.377(3)
C32 H32 0.9500
C33 C34 1.382(3)
C33 H33 0.9500
C34 C35 1.388(3)
C34 H34 0.9500
C35 H35 0.9500
N1 Pt1 2.1637(17)
P1 Pt1 2.4046(5)

loop_
_geom_torsion_atom_site_label_1
_geom_torsion_atom_site_label_2
_geom_torsion_atom_site_label_3
_geom_torsion_atom_site_label_4
_geom_torsion
C9 C4 C5 C6 0.4(3)
P1 C4 C5 C6 179.18(16)
C4 C5 C6 C7 1.6(3)
C5 C6 C7 C8 -2.3(3)
C6 C7 C8 C9 0.8(4)
C7 C8 C9 C4 1.2(3)
C5 C4 C9 C8 -1.8(3)
P1 C4 C9 C8 179.40(17)
C15 C10 C11 C12 0.7(3)
P1 C10 C11 C12 -176.05(16)
C10 C11 C12 C13 0.0(3)
C11 C12 C13 C14 -0.6(4)
C12 C13 C14 C15 0.3(4)
C11 C10 C15 C14 -0.9(3)
P1 C10 C15 C14 175.74(19)
C13 C14 C15 C10 0.4(4)
C21 C16 C17 C18 -1.9(4)
P1 C16 C17 C18 -177.9(2)
C16 C17 C18 C19 1.1(4)
C17 C18 C19 C20 0.4(4)
C18 C19 C20 C21 -1.0(4)
C19 C20 C21 C16 0.1(4)
C17 C16 C21 C20 1.3(3)
P1 C16 C21 C20 177.60(18)
C27 C22 C23 F1 179.49(16)
Pt1 C22 C23 F1 -0.6(3)
C27 C22 C23 C24 1.7(3)
Pt1 C22 C23 C24 -178.31(15)
F1 C23 C24 F2 1.0(3)
C22 C23 C24 F2 178.87(18)
F1 C23 C24 C25 -177.96(18)
C22 C23 C24 C25 -0.1(3)
F2 C24 C25 F3 -1.6(3)
C23 C24 C25 F3 177.33(18)
F2 C24 C25 C26 179.20(18)
C23 C24 C25 C26 -1.9(3)
F3 C25 C26 F4 2.2(3)
C24 C25 C26 F4 -178.58(18)
F3 C25 C26 C27 -177.18(18)
C24 C25 C26 C27 2.0(3)
F4 C26 C27 C22 -179.66(17)
C25 C26 C27 C22 -0.2(3)
F4 C26 C27 C28 2.2(3)
C25 C26 C27 C28 -178.35(18)
C23 C22 C27 C26 -1.6(3)
Pt1 C22 C27 C26 178.46(15)
C23 C22 C27 C28 176.60(17)
Pt1 C22 C27 C28 -3.4(2)
C26 C27 C28 N1 -177.00(18)
C22 C27 C28 N1 4.8(3)
N1 C29 C30 C35 85.2(3)
N1 C29 C30 C31 -94.3(3)
C35 C30 C31 C32 -0.3(4)
C29 C30 C31 C32 179.2(2)
C30 C31 C32 C33 -0.6(4)
C31 C32 C33 C34 1.0(4)
C32 C33 C34 C35 -0.3(4)
C31 C30 C35 C34 1.0(4)
C29 C30 C35 C34 -178.5(2)
C33 C34 C35 C30 -0.7(4)
C27 C28 N1 C29 -171.71(18)
C27 C28 N1 Pt1 -3.6(2)
C30 C29 N1 C28 4.1(3)
C30 C29 N1 Pt1 -162.81(14)
C9 C4 P1 C16 -18.65(18)
C5 C4 P1 C16 162.59(16)
C9 C4 P1 C10 90.01(17)
C5 C4 P1 C10 -88.76(16)
C9 C4 P1 Pt1 -144.59(14)
C5 C4 P1 Pt1 36.65(17)
C17 C16 P1 C4 105.0(2)
C21 C16 P1 C4 -71.06(17)
C17 C16 P1 C10 -1.9(2)
C21 C16 P1 C10 -177.97(16)
C17 C16 P1 Pt1 -127.70(18)
C21 C16 P1 Pt1 56.26(17)
C11 C10 P1 C4 -163.12(15)
C15 C10 P1 C4 20.21(19)
C11 C10 P1 C16 -57.16(17)
C15 C10 P1 C16 126.17(17)
C11 C10 P1 Pt1 69.35(16)
C15 C10 P1 Pt1 -107.32(17)
C23 C22 Pt1 C3 -8.2(2)
C27 C22 Pt1 C3 171.79(14)
C23 C22 Pt1 C1 -94.4(2)
C27 C22 Pt1 C1 85.55(14)
C23 C22 Pt1 C2 -152.3(5)
C27 C22 Pt1 C2 27.6(6)
C23 C22 Pt1 N1 -178.8(2)
C27 C22 Pt1 N1 1.18(13)
C23 C22 Pt1 P1 82.80(19)
C27 C22 Pt1 P1 -97.24(13)
C28 N1 Pt1 C3 -61.7(4)
C29 N1 Pt1 C3 106.0(4)
C28 N1 Pt1 C1 -89.08(15)
C29 N1 Pt1 C1 78.65(17)
C28 N1 Pt1 C22 1.29(14)
C29 N1 Pt1 C22 169.02(17)
C28 N1 Pt1 C2 -175.34(15)
C29 N1 Pt1 C2 -7.61(17)
C28 N1 Pt1 P1 91.53(14)
C29 N1 Pt1 P1 -100.74(16)
C4 P1 Pt1 C3 -63.76(9)
C16 P1 Pt1 C3 177.22(9)
C10 P1 Pt1 C3 56.04(9)
C4 P1 Pt1 C1 -47.5(13)
C16 P1 Pt1 C1 -166.5(13)
C10 P1 Pt1 C1 72.3(13)
C4 P1 Pt1 C22 -159.68(9)
C16 P1 Pt1 C22 81.30(9)
C10 P1 Pt1 C22 -39.89(9)
C4 P1 Pt1 C2 26.53(9)
C16 P1 Pt1 C2 -92.50(9)
C10 P1 Pt1 C2 146.32(9)
C4 P1 Pt1 N1 120.95(8)
C16 P1 Pt1 N1 1.93(8)
C10 P1 Pt1 N1 -119.25(8)
